data_1513186
loop_
_publ_author_name
'Xiu-Li Wang'
'Li-Li Hou'
'Ju-Wen Zhang'
'Guo-Cheng Liu'
'Bao Mu'
'Hong-Yan Lin'

_publ_section_title
;
 Two different dimensional bbbm-based cobalt(II) coordination polymers
 tuned by benzenedicarboxylates: Assembly, structures and properties
;
_journal_name_full
;
Inorganica Chimica Acta
;
_journal_page_first 89
_journal_page_last 93
_journal_volume 397
_journal_year 2013
_chemical_formula_sum 'C104 H92 Co4 N16 O19'
_chemical_formula_weight 2105.66
_space_group_IT_number 14
_symmetry_cell_setting monoclinic
_symmetry_space_group_name_Hall '-P 2ybc'
_symmetry_space_group_name_H-M 'P 1 21/c 1'
_atom_sites_solution_hydrogens geom
_atom_sites_solution_primary direct
_atom_sites_solution_secondary difmap
_cell_angle_alpha 90.00
_cell_angle_beta 107.199(3)
_cell_angle_gamma 90.00
_cell_formula_units_Z 4
_cell_length_a 27.993(5)
_cell_length_b 10.587(2)
_cell_length_c 33.716(6)
_cell_measurement_reflns_used 5983
_cell_measurement_temperature 296(2)
_cell_measurement_theta_max 25.00
_cell_measurement_theta_min 2.28
_cell_volume 9545(3)
_computing_cell_refinement 'Bruker SAINT'
_computing_data_collection 'Bruker APEX2'
_computing_data_reduction 'Bruker SAINT'
_computing_structure_refinement 'SHELXL-97 (Sheldrick, 2008)'
_computing_structure_solution 'SHELXS-97 (Sheldrick, 2008)'
_diffrn_ambient_temperature 296(2)
_diffrn_measured_fraction_theta_full 0.999
_diffrn_measured_fraction_theta_max 0.999
_diffrn_measurement_device_type 'Bruker APEX-II CCD'
_diffrn_measurement_method '\f and \w scans'
_diffrn_radiation_monochromator graphite
_diffrn_radiation_source 'fine-focus sealed tube'
_diffrn_radiation_type MoK\a
_diffrn_radiation_wavelength 0.71073
_diffrn_reflns_av_R_equivalents 0.1997
_diffrn_reflns_av_sigmaI/netI 0.2327
_diffrn_reflns_limit_h_max 33
_diffrn_reflns_limit_h_min -33
_diffrn_reflns_limit_k_max 11
_diffrn_reflns_limit_k_min -12
_diffrn_reflns_limit_l_max 39
_diffrn_reflns_limit_l_min -40
_diffrn_reflns_number 58787
_diffrn_reflns_theta_full 25.00
_diffrn_reflns_theta_max 25.00
_diffrn_reflns_theta_min 2.28
_exptl_absorpt_coefficient_mu 0.764
_exptl_absorpt_correction_T_max 0.8146
_exptl_absorpt_correction_T_min 0.7922
_exptl_absorpt_correction_type multi-scan
_exptl_absorpt_process_details ' SADABS, Sheldrick, 1996'
_exptl_crystal_colour purple
_exptl_crystal_density_diffrn 1.465
_exptl_crystal_density_method 'not measured'
_exptl_crystal_description block
_exptl_crystal_F_000 4351
_exptl_crystal_size_max 0.32
_exptl_crystal_size_mid 0.30
_exptl_crystal_size_min 0.28
_refine_diff_density_max 0.643
_refine_diff_density_min -0.455
_refine_diff_density_rms 0.098
_refine_ls_extinction_method none
_refine_ls_goodness_of_fit_ref 0.998
_refine_ls_hydrogen_treatment constr
_refine_ls_matrix_type full
_refine_ls_number_parameters 1288
_refine_ls_number_reflns 16809
_refine_ls_number_restraints 0
_refine_ls_restrained_S_all 0.998
_refine_ls_R_factor_all 0.2426
_refine_ls_R_factor_gt 0.0880
_refine_ls_shift/su_max 0.046
_refine_ls_shift/su_mean 0.001
_refine_ls_structure_factor_coef Fsqd
_refine_ls_weighting_details 'calc w=1/[\s^2^(Fo^2^)+(0.0680P)^2^+0.0000P] where P=(Fo^2^+2Fc^2^)/3'
_refine_ls_weighting_scheme calc
_refine_ls_wR_factor_gt 0.1923
_refine_ls_wR_factor_ref 0.2303
_reflns_number_gt 5983
_reflns_number_total 16809
_reflns_threshold_expression >2sigma(I)
_cod_data_source_file ICA-2013-397-89-93-1.cif
_cod_data_source_block complex-1
_cod_original_sg_symbol_H-M 'P 21/c'
_cod_database_code 1513186

loop_
_symmetry_equiv_pos_as_xyz
'x, y, z'
'-x, y+1/2, -z+1/2'
'-x, -y, -z'
'x, -y-1/2, z-1/2'

loop_
_atom_site_label
_atom_site_type_symbol
_atom_site_fract_x
_atom_site_fract_y
_atom_site_fract_z
_atom_site_U_iso_or_equiv
_atom_site_adp_type
_atom_site_occupancy
_atom_site_symmetry_multiplicity
_atom_site_calc_flag
_atom_site_refinement_flags
Co1 Co 0.04066(4) 0.15745(11) -0.26979(4) 0.0423(3) Uani 1 1 d .
O1 O -0.0178(2) 0.2246(6) -0.25222(18) 0.0498(17) Uani 1 1 d .
N1 N 0.0883(3) 0.0523(7) -0.2225(2) 0.0420(19) Uani 1 1 d .
C1 C -0.0407(3) 0.1227(10) -0.2503(3) 0.043(2) Uani 1 1 d .
O1W O 0.4634(4) 0.5357(9) 0.0891(3) 0.168(4) Uani 1 1 d .
H1WA H 0.4456 0.4769 0.0944 0.202 Uiso 1 1 d R
H1WB H 0.4933 0.5246 0.1043 0.202 Uiso 1 1 d R
Co2 Co 0.19235(4) 0.12261(12) 0.04823(4) 0.0458(4) Uani 1 1 d .
O2 O 0.0851(2) 0.3019(6) -0.2677(2) 0.0615(19) Uani 1 1 d .
N2 N 0.1145(3) -0.0865(7) -0.1710(2) 0.053(2) Uani 1 1 d .
C2 C -0.0858(3) 0.1222(9) -0.2350(2) 0.040(2) Uani 1 1 d .
O2W O 0.4223(5) 0.7593(12) 0.0218(3) 0.216(6) Uani 1 1 d .
H2WA H 0.4332 0.6942 0.0125 0.259 Uiso 1 1 d R
H2WB H 0.3908 0.7618 0.0108 0.259 Uiso 1 1 d R
Co3 Co 0.53402(4) 0.22825(12) 0.22478(4) 0.0452(4) Uani 1 1 d .
O3 O 0.0266(3) 0.3939(6) -0.3193(2) 0.0600(19) Uani 1 1 d .
N3 N 0.0927(3) -0.1606(7) -0.0136(2) 0.047(2) Uani 1 1 d .
C3 C -0.0983(3) 0.0107(9) -0.2164(3) 0.040(2) Uani 1 1 d .
Co4 Co 0.73572(5) 0.12898(12) 0.51552(4) 0.0479(4) Uani 1 1 d .
O4 O 0.1644(2) 0.2413(6) 0.0870(2) 0.068(2) Uani 1 1 d .
N4 N 0.1400(3) -0.0204(7) 0.0287(2) 0.045(2) Uani 1 1 d .
C4 C -0.1411(3) 0.0118(9) -0.2041(3) 0.054(3) Uani 1 1 d .
H4A H -0.1497 -0.0597 -0.1918 0.065 Uiso 1 1 calc R
N5 N 0.2423(3) 0.0167(7) 0.0942(2) 0.048(2) Uani 1 1 d .
C5 C -0.1716(4) 0.1179(11) -0.2100(3) 0.062(3) Uani 1 1 d .
H5A H -0.2007 0.1171 -0.2021 0.074 Uiso 1 1 calc R
O6 O 0.2339(2) 0.6394(7) 0.02902(19) 0.064(2) Uani 1 1 d .
N6 N 0.2952(3) -0.1434(8) 0.1187(3) 0.067(2) Uani 1 1 d .
C6 C -0.1579(4) 0.2270(10) -0.2282(3) 0.060(3) Uani 1 1 d .
H6A H -0.1779 0.2988 -0.2322 0.072 Uiso 1 1 calc R
O7 O 0.1785(3) 0.4900(7) 0.0045(2) 0.077(2) Uani 1 1 d .
N7 N 0.4785(3) -0.0451(8) 0.1330(3) 0.062(2) Uani 1 1 d .
C7 C -0.1154(4) 0.2263(10) -0.2396(3) 0.060(3) Uani 1 1 d .
H7A H -0.1063 0.2991 -0.2510 0.071 Uiso 1 1 calc R
O8 O 0.2277(2) 0.3134(6) 0.0698(2) 0.0633(19) Uani 1 1 d .
N8 N 0.5124(3) 0.1237(7) 0.1720(2) 0.050(2) Uani 1 1 d .
C8 C 0.0648(4) 0.3931(10) -0.2926(3) 0.046(2) Uani 1 1 d .
O9 O 0.2316(2) 0.0815(5) 0.00831(18) 0.0471(16) Uani 1 1 d .
N9 N 0.5877(3) 0.1143(7) 0.2619(2) 0.0418(19) Uani 1 1 d .
C9 C 0.0751(4) -0.0348(9) -0.1995(3) 0.046(2) Uani 1 1 d .
H9A H 0.0421 -0.0578 -0.2028 0.055 Uiso 1 1 calc R
O10 O 0.3090(2) -0.2250(6) -0.0177(2) 0.0636(19) Uani 1 1 d .
N10 N 0.6185(3) -0.0478(8) 0.3027(2) 0.058(2) Uani 1 1 d .
C10 C 0.1574(4) -0.0253(9) -0.1741(3) 0.055(3) Uani 1 1 d .
O11 O 0.2310(3) -0.1615(6) -0.0394(2) 0.066(2) Uani 1 1 d .
N11 N 0.6570(3) -0.1919(8) 0.4600(2) 0.053(2) Uani 1 1 d .
C11 C 0.1404(3) 0.0621(9) -0.2064(3) 0.049(3) Uani 1 1 d .
O12 O 0.1822(3) 0.1454(7) -0.0539(2) 0.082(2) Uani 1 1 d .
N12 N 0.6860(3) -0.0128(7) 0.4941(2) 0.052(2) Uani 1 1 d .
C12 C 0.1741(4) 0.1368(10) -0.2185(3) 0.063(3) Uani 1 1 d .
H12A H 0.1640 0.1934 -0.2405 0.076 Uiso 1 1 calc R
O13 O 0.1372(3) 0.2402(7) -0.0028(2) 0.085(2) Uani 1 1 d .
N13 N 0.0335(3) 0.0480(7) -0.3204(2) 0.051(2) Uani 1 1 d .
C13 C 0.2244(4) 0.1217(12) -0.1956(4) 0.080(4) Uani 1 1 d .
H13A H 0.2482 0.1736 -0.2016 0.097 Uiso 1 1 calc R
O14 O 0.5761(2) 0.3711(6) 0.21706(19) 0.0555(18) Uani 1 1 d .
N14 N 0.0101(3) -0.1310(7) -0.3559(2) 0.051(2) Uani 1 1 d .
C14 C 0.2398(5) 0.0332(14) -0.1647(4) 0.090(4) Uani 1 1 d .
H14A H 0.2739 0.0220 -0.1521 0.107 Uiso 1 1 calc R
O15 O 0.5070(2) 0.8004(6) 0.2390(2) 0.0603(19) Uani 1 1 d .
N15 N -0.1812(3) -0.0611(9) -0.3779(3) 0.068(3) Uani 1 1 d .
C15 C 0.2072(5) -0.0378(11) -0.1521(3) 0.073(3) Uani 1 1 d .
H15A H 0.2178 -0.0927 -0.1297 0.088 Uiso 1 1 calc R
O16 O 0.5238(2) 0.6003(6) 0.25385(17) 0.0503(17) Uani 1 1 d .
N16 N -0.2295(3) 0.0634(8) -0.4260(2) 0.054(2) Uani 1 1 d .
C16 C 0.1116(4) -0.1906(9) -0.1435(3) 0.071(3) Uani 1 1 d .
H16A H 0.1437 -0.2328 -0.1351 0.085 Uiso 1 1 calc R
H16B H 0.0872 -0.2510 -0.1592 0.085 Uiso 1 1 calc R
O17 O 0.5046(3) 0.4453(6) 0.1746(2) 0.067(2) Uani 1 1 d .
C17 C 0.0980(4) -0.1560(10) -0.1058(3) 0.063(3) Uani 1 1 d .
H17A H 0.0636 -0.1269 -0.1137 0.075 Uiso 1 1 calc R
H17B H 0.1192 -0.0872 -0.0918 0.075 Uiso 1 1 calc R
O18 O -0.0248(2) 0.0223(6) -0.25985(19) 0.0552(18) Uani 1 1 d .
C18 C 0.1039(4) -0.2679(9) -0.0763(3) 0.061(3) Uani 1 1 d .
H18A H 0.1392 -0.2777 -0.0615 0.073 Uiso 1 1 calc R
H18B H 0.0932 -0.3438 -0.0926 0.073 Uiso 1 1 calc R
C19 C 0.0749(4) -0.2576(10) -0.0446(3) 0.069(3) Uani 1 1 d .
H19A H 0.0401 -0.2410 -0.0593 0.082 Uiso 1 1 calc R
H19B H 0.0765 -0.3384 -0.0307 0.082 Uiso 1 1 calc R
C20 C 0.1356(3) -0.0972(8) -0.0026(3) 0.045(2) Uani 1 1 d .
H20A H 0.1601 -0.1064 -0.0159 0.054 Uiso 1 1 calc R
C21 C 0.0967(3) -0.0381(8) 0.0403(3) 0.040(2) Uani 1 1 d .
C22 C 0.0667(4) -0.1243(9) 0.0141(3) 0.045(2) Uani 1 1 d .
C23 C 0.0185(3) -0.1537(9) 0.0162(3) 0.053(3) Uani 1 1 d .
H23A H -0.0024 -0.2092 -0.0025 0.064 Uiso 1 1 calc R
C24 C 0.0040(4) -0.0971(9) 0.0467(3) 0.056(3) Uani 1 1 d .
H24A H -0.0279 -0.1130 0.0486 0.068 Uiso 1 1 calc R
C25 C 0.0354(4) -0.0157(9) 0.0753(3) 0.057(3) Uani 1 1 d .
H25A H 0.0249 0.0173 0.0969 0.068 Uiso 1 1 calc R
C26 C 0.0815(4) 0.0163(9) 0.0720(3) 0.052(3) Uani 1 1 d .
H26A H 0.1020 0.0730 0.0904 0.063 Uiso 1 1 calc R
C27 C 0.1802(3) 0.4603(9) 0.0942(3) 0.049(3) Uani 1 1 d .
C28 C 0.1845(3) 0.5692(9) 0.0715(3) 0.045(2) Uani 1 1 d .
C29 C 0.2007(4) 0.5629(10) 0.0332(3) 0.055(3) Uani 1 1 d .
C30 C 0.1717(3) 0.6848(10) 0.0835(3) 0.056(3) Uani 1 1 d .
H30A H 0.1756 0.7563 0.0687 0.067 Uiso 1 1 calc R
C31 C 0.1530(4) 0.6981(10) 0.1168(3) 0.066(3) Uani 1 1 d .
H31A H 0.1432 0.7769 0.1237 0.080 Uiso 1 1 calc R
C32 C 0.1492(4) 0.5939(10) 0.1395(3) 0.063(3) Uani 1 1 d .
H32A H 0.1378 0.6022 0.1626 0.075 Uiso 1 1 calc R
C33 C 0.1619(3) 0.4777(9) 0.1283(3) 0.050(3) Uani 1 1 d .
H33A H 0.1583 0.4076 0.1439 0.060 Uiso 1 1 calc R
C34 C 0.2233(4) 0.1077(8) -0.0302(3) 0.050(3) Uani 1 1 d .
C35 C 0.2674(4) 0.0939(10) -0.0471(3) 0.052(3) Uani 1 1 d .
C36 C 0.2941(4) -0.0180(8) -0.0452(3) 0.041(2) Uani 1 1 d .
C37 C 0.2755(5) -0.1401(10) -0.0336(3) 0.058(3) Uani 1 1 d .
C38 C 0.3376(4) -0.0121(11) -0.0577(3) 0.065(3) Uani 1 1 d .
H38A H 0.3571 -0.0844 -0.0555 0.078 Uiso 1 1 calc R
C39 C 0.3529(5) 0.0993(12) -0.0735(3) 0.073(3) Uani 1 1 d .
H39A H 0.3804 0.1005 -0.0836 0.088 Uiso 1 1 calc R
C40 C 0.3261(5) 0.2013(12) -0.0732(3) 0.077(4) Uani 1 1 d .
H40A H 0.3368 0.2765 -0.0820 0.092 Uiso 1 1 calc R
C41 C 0.2840(5) 0.2051(11) -0.0609(3) 0.073(3) Uani 1 1 d .
H41A H 0.2666 0.2804 -0.0617 0.087 Uiso 1 1 calc R
C42 C 0.2623(4) -0.0875(10) 0.0852(3) 0.058(3) Uani 1 1 d .
H42A H 0.2549 -0.1201 0.0584 0.070 Uiso 1 1 calc R
C43 C 0.2956(3) -0.0682(10) 0.1521(3) 0.055(3) Uani 1 1 d .
C44 C 0.2622(3) 0.0296(9) 0.1379(3) 0.048(3) Uani 1 1 d .
C45 C 0.2526(4) 0.1197(10) 0.1627(3) 0.064(3) Uani 1 1 d .
H45A H 0.2298 0.1843 0.1526 0.077 Uiso 1 1 calc R
C46 C 0.2794(4) 0.1096(11) 0.2049(3) 0.072(3) Uani 1 1 d .
H46A H 0.2742 0.1689 0.2236 0.087 Uiso 1 1 calc R
C47 C 0.3137(5) 0.0123(12) 0.2194(3) 0.080(4) Uani 1 1 d .
H47A H 0.3313 0.0090 0.2475 0.096 Uiso 1 1 calc R
C48 C 0.3221(4) -0.0775(11) 0.1938(4) 0.072(3) Uani 1 1 d .
H48A H 0.3448 -0.1427 0.2037 0.087 Uiso 1 1 calc R
C49 C 0.3207(4) -0.2638(11) 0.1200(4) 0.084(4) Uani 1 1 d .
H49A H 0.2977 -0.3236 0.1025 0.101 Uiso 1 1 calc R
H49B H 0.3298 -0.2960 0.1482 0.101 Uiso 1 1 calc R
C50 C 0.3661(5) -0.2567(12) 0.1064(5) 0.122(5) Uani 1 1 d .
H50A H 0.3559 -0.2426 0.0766 0.146 Uiso 1 1 calc R
H50B H 0.3829 -0.3379 0.1115 0.146 Uiso 1 1 calc R
C51 C 0.4023(5) -0.1585(13) 0.1262(5) 0.146(7) Uani 1 1 d .
H51A H 0.3880 -0.0775 0.1154 0.175 Uiso 1 1 calc R
H51B H 0.4056 -0.1592 0.1556 0.175 Uiso 1 1 calc R
C52 C 0.4507(4) -0.1638(11) 0.1220(3) 0.083(4) Uani 1 1 d .
H52A H 0.4484 -0.1848 0.0934 0.100 Uiso 1 1 calc R
H52B H 0.4692 -0.2308 0.1395 0.100 Uiso 1 1 calc R
C53 C 0.4862(4) 0.0172(10) 0.1687(3) 0.057(3) Uani 1 1 d .
H53A H 0.4741 -0.0119 0.1899 0.069 Uiso 1 1 calc R
C54 C 0.5226(4) 0.1289(10) 0.1337(3) 0.051(3) Uani 1 1 d .
C55 C 0.5033(4) 0.0244(10) 0.1100(3) 0.052(3) Uani 1 1 d .
C56 C 0.5074(4) 0.0016(12) 0.0710(3) 0.072(3) Uani 1 1 d .
H56A H 0.4934 -0.0688 0.0554 0.087 Uiso 1 1 calc R
C57 C 0.5340(4) 0.0924(13) 0.0569(3) 0.076(4) Uani 1 1 d .
H57A H 0.5383 0.0821 0.0307 0.091 Uiso 1 1 calc R
C58 C 0.5549(4) 0.1992(12) 0.0802(4) 0.077(3) Uani 1 1 d .
H58A H 0.5726 0.2576 0.0694 0.093 Uiso 1 1 calc R
C59 C 0.5493(4) 0.2180(9) 0.1193(3) 0.059(3) Uani 1 1 d .
H59A H 0.5631 0.2880 0.1352 0.070 Uiso 1 1 calc R
C60 C 0.5496(4) 0.4579(10) 0.1947(3) 0.050(3) Uani 1 1 d .
C61 C 0.5753(3) 0.5832(8) 0.1922(3) 0.043(2) Uani 1 1 d .
C62 C 0.5634(3) 0.6935(9) 0.2084(3) 0.042(2) Uani 1 1 d .
C63 C 0.5284(4) 0.6990(11) 0.2348(3) 0.049(3) Uani 1 1 d .
C64 C 0.5861(4) 0.8063(9) 0.2015(3) 0.062(3) Uani 1 1 d .
H64A H 0.5763 0.8818 0.2109 0.074 Uiso 1 1 calc R
C65 C 0.6228(4) 0.8091(11) 0.1812(3) 0.079(4) Uani 1 1 d .
H65A H 0.6389 0.8839 0.1784 0.095 Uiso 1 1 calc R
C66 C 0.6341(4) 0.6979(12) 0.1653(3) 0.078(4) Uani 1 1 d .
H66A H 0.6574 0.6973 0.1506 0.094 Uiso 1 1 calc R
C67 C 0.6111(4) 0.5858(10) 0.1710(3) 0.059(3) Uani 1 1 d .
H67A H 0.6198 0.5111 0.1603 0.070 Uiso 1 1 calc R
C68 C 0.5788(4) 0.0244(9) 0.2863(3) 0.059(3) Uani 1 1 d .
H68A H 0.5482 0.0132 0.2914 0.070 Uiso 1 1 calc R
C69 C 0.6569(4) -0.0053(10) 0.2885(3) 0.054(3) Uani 1 1 d .
C70 C 0.6371(3) 0.0954(8) 0.2627(3) 0.040(2) Uani 1 1 d .
C71 C 0.6654(4) 0.1552(9) 0.2409(3) 0.059(3) Uani 1 1 d .
H71A H 0.6522 0.2210 0.2227 0.071 Uiso 1 1 calc R
C72 C 0.7137(4) 0.1148(11) 0.2468(3) 0.069(3) Uani 1 1 d .
H72A H 0.7330 0.1528 0.2320 0.082 Uiso 1 1 calc R
C73 C 0.7340(4) 0.0197(11) 0.2742(4) 0.075(3) Uani 1 1 d .
H73A H 0.7672 -0.0022 0.2783 0.090 Uiso 1 1 calc R
C74 C 0.7069(4) -0.0439(9) 0.2955(3) 0.061(3) Uani 1 1 d .
H74A H 0.7208 -0.1093 0.3137 0.073 Uiso 1 1 calc R
C75 C 0.6173(4) -0.1694(10) 0.3249(3) 0.075(3) Uani 1 1 d .
H75A H 0.5827 -0.1960 0.3191 0.090 Uiso 1 1 calc R
H75B H 0.6345 -0.2333 0.3137 0.090 Uiso 1 1 calc R
C76 C 0.6398(4) -0.1652(10) 0.3699(3) 0.071(3) Uani 1 1 d .
H76A H 0.6290 -0.0892 0.3808 0.085 Uiso 1 1 calc R
H76B H 0.6759 -0.1623 0.3763 0.085 Uiso 1 1 calc R
C77 C 0.6246(4) -0.2810(9) 0.3904(3) 0.060(3) Uani 1 1 d .
H77A H 0.5901 -0.2713 0.3903 0.072 Uiso 1 1 calc R
H77B H 0.6265 -0.3551 0.3740 0.072 Uiso 1 1 calc R
C78 C 0.6561(3) -0.3026(8) 0.4339(3) 0.050(3) Uani 1 1 d .
H78A H 0.6432 -0.3743 0.4453 0.061 Uiso 1 1 calc R
H78B H 0.6900 -0.3226 0.4340 0.061 Uiso 1 1 calc R
C79 C 0.6935(4) -0.1056(10) 0.4704(3) 0.055(3) Uani 1 1 d .
H79A H 0.7220 -0.1106 0.4617 0.066 Uiso 1 1 calc R
C80 C 0.6402(4) -0.0476(11) 0.5016(3) 0.059(3) Uani 1 1 d .
C81 C 0.6224(4) -0.1577(10) 0.4795(3) 0.064(3) Uani 1 1 d .
C82 C 0.5788(4) -0.2154(12) 0.4812(3) 0.078(4) Uani 1 1 d .
H82A H 0.5664 -0.2884 0.4663 0.093 Uiso 1 1 calc R
C83 C 0.5550(4) -0.1560(15) 0.5066(4) 0.103(5) Uani 1 1 d .
H83A H 0.5255 -0.1920 0.5086 0.123 Uiso 1 1 calc R
C84 C 0.5717(5) -0.0458(14) 0.5296(4) 0.105(5) Uani 1 1 d .
H84A H 0.5547 -0.0113 0.5468 0.126 Uiso 1 1 calc R
C85 C 0.6153(4) 0.0100(11) 0.5252(4) 0.087(4) Uani 1 1 d .
H85A H 0.6270 0.0858 0.5385 0.104 Uiso 1 1 calc R
C86 C 0.0178(4) -0.0684(10) -0.3197(3) 0.056(3) Uani 1 1 d .
H86A H 0.0125 -0.1046 -0.2962 0.067 Uiso 1 1 calc R
C87 C 0.0212(3) -0.0462(9) -0.3832(3) 0.046(2) Uani 1 1 d .
C88 C 0.0357(3) 0.0661(9) -0.3615(3) 0.038(2) Uani 1 1 d .
C89 C 0.0520(3) 0.1667(9) -0.3804(3) 0.047(2) Uani 1 1 d .
H89A H 0.0617 0.2417 -0.3659 0.056 Uiso 1 1 calc R
C90 C 0.0536(3) 0.1561(10) -0.4201(3) 0.055(3) Uani 1 1 d .
H90A H 0.0643 0.2235 -0.4330 0.066 Uiso 1 1 calc R
C91 C 0.0390(4) 0.0421(11) -0.4413(3) 0.061(3) Uani 1 1 d .
H91A H 0.0417 0.0342 -0.4680 0.073 Uiso 1 1 calc R
C92 C 0.0210(4) -0.0579(10) -0.4246(3) 0.063(3) Uani 1 1 d .
H92A H 0.0091 -0.1304 -0.4399 0.076 Uiso 1 1 calc R
C93 C -0.0135(4) -0.2524(9) -0.3653(3) 0.057(3) Uani 1 1 d .
H93A H 0.0093 -0.3169 -0.3502 0.069 Uiso 1 1 calc R
H93B H -0.0200 -0.2690 -0.3948 0.069 Uiso 1 1 calc R
C94 C -0.0615(4) -0.2617(10) -0.3545(3) 0.068(3) Uani 1 1 d .
H94A H -0.0762 -0.3440 -0.3629 0.081 Uiso 1 1 calc R
H94B H -0.0542 -0.2556 -0.3246 0.081 Uiso 1 1 calc R
C95 C -0.0987(4) -0.1620(10) -0.3744(3) 0.071(3) Uani 1 1 d .
H95A H -0.1092 -0.1750 -0.4042 0.085 Uiso 1 1 calc R
H95B H -0.0826 -0.0801 -0.3690 0.085 Uiso 1 1 calc R
C96 C -0.1443(4) -0.1607(10) -0.3595(3) 0.075(3) Uani 1 1 d .
H96A H -0.1607 -0.2422 -0.3655 0.090 Uiso 1 1 calc R
H96B H -0.1336 -0.1502 -0.3296 0.090 Uiso 1 1 calc R
C97 C -0.1930(4) -0.0186(10) -0.4176(3) 0.063(3) Uani 1 1 d .
H97A H -0.1769 -0.0449 -0.4366 0.075 Uiso 1 1 calc R
C98 C -0.2428(4) 0.0731(10) -0.3900(3) 0.058(3) Uani 1 1 d .
C99 C -0.2129(4) -0.0026(10) -0.3594(3) 0.062(3) Uani 1 1 d .
C100 C -0.2170(5) -0.0091(12) -0.3201(3) 0.085(4) Uani 1 1 d .
H10A H -0.1963 -0.0593 -0.2994 0.102 Uiso 1 1 calc R
C101 C -0.2550(5) 0.0660(14) -0.3134(4) 0.093(4) Uani 1 1 d .
H10B H -0.2600 0.0643 -0.2873 0.112 Uiso 1 1 calc R
C102 C -0.2860(5) 0.1441(13) -0.3442(4) 0.090(4) Uani 1 1 d .
H10C H -0.3107 0.1923 -0.3382 0.108 Uiso 1 1 calc R
C103 C -0.2798(4) 0.1491(11) -0.3825(4) 0.076(3) Uani 1 1 d .
H10D H -0.2996 0.2012 -0.4031 0.091 Uiso 1 1 calc R
C104 C 0.1909(3) 0.3336(8) 0.0832(3) 0.037(2) Uani 1 1 d .

loop_
_atom_site_aniso_label
_atom_site_aniso_U_11
_atom_site_aniso_U_22
_atom_site_aniso_U_33
_atom_site_aniso_U_23
_atom_site_aniso_U_13
_atom_site_aniso_U_12
Co1 0.0489(8) 0.0288(8) 0.0505(8) -0.0020(6) 0.0171(6) 0.0017(6)
O1 0.061(4) 0.023(4) 0.069(4) -0.001(3) 0.026(4) 0.000(3)
N1 0.039(5) 0.039(5) 0.046(5) 0.001(4) 0.009(4) 0.000(4)
C1 0.051(6) 0.035(7) 0.041(5) -0.007(5) 0.013(5) 0.015(6)
O1W 0.188(10) 0.113(9) 0.155(9) -0.001(7) -0.024(8) 0.012(8)
Co2 0.0508(8) 0.0401(9) 0.0485(7) -0.0050(7) 0.0179(6) -0.0043(7)
O2 0.073(5) 0.032(4) 0.082(5) 0.003(4) 0.028(4) 0.002(4)
N2 0.070(6) 0.033(5) 0.049(5) 0.009(4) 0.009(5) 0.009(5)
C2 0.044(6) 0.031(6) 0.038(5) -0.011(5) 0.002(4) 0.011(5)
O2W 0.263(15) 0.233(14) 0.162(10) -0.069(10) 0.079(10) -0.098(12)
Co3 0.0506(8) 0.0347(8) 0.0528(8) -0.0011(6) 0.0190(6) 0.0001(6)
O3 0.065(5) 0.057(5) 0.059(4) -0.022(4) 0.020(4) -0.014(4)
N3 0.060(5) 0.035(5) 0.041(4) -0.009(4) 0.005(4) -0.014(4)
C3 0.036(6) 0.034(6) 0.052(6) -0.001(5) 0.014(5) 0.003(5)
Co4 0.0545(8) 0.0410(9) 0.0499(8) -0.0025(7) 0.0181(6) -0.0019(7)
O4 0.057(5) 0.039(5) 0.113(6) -0.009(4) 0.034(4) -0.002(4)
N4 0.039(5) 0.040(5) 0.047(5) 0.001(4) -0.003(4) 0.003(4)
C4 0.056(7) 0.040(7) 0.072(7) 0.010(5) 0.029(6) 0.001(5)
N5 0.057(5) 0.026(5) 0.064(6) 0.000(4) 0.021(4) 0.007(4)
C5 0.050(7) 0.061(8) 0.076(7) -0.013(6) 0.023(6) 0.002(6)
O6 0.067(5) 0.067(5) 0.074(5) 0.012(4) 0.046(4) 0.001(4)
N6 0.075(6) 0.042(6) 0.077(7) -0.010(5) 0.010(5) 0.002(5)
C6 0.050(7) 0.042(7) 0.092(8) -0.009(6) 0.027(6) 0.013(5)
O7 0.127(7) 0.054(5) 0.059(5) -0.008(4) 0.042(5) -0.005(5)
N7 0.081(6) 0.042(6) 0.061(6) -0.011(5) 0.017(5) -0.006(5)
C7 0.065(7) 0.050(8) 0.068(7) 0.017(6) 0.027(6) 0.003(6)
O8 0.077(5) 0.037(4) 0.098(5) 0.005(4) 0.058(4) 0.007(4)
N8 0.059(5) 0.036(5) 0.054(5) -0.003(4) 0.014(4) -0.008(4)
C8 0.054(7) 0.044(7) 0.050(6) -0.002(6) 0.031(6) 0.000(6)
O9 0.062(4) 0.040(4) 0.044(4) 0.005(3) 0.024(3) 0.009(3)
N9 0.045(5) 0.025(5) 0.058(5) 0.004(4) 0.019(4) 0.000(4)
C9 0.057(7) 0.035(6) 0.053(6) -0.004(5) 0.027(6) 0.003(5)
O10 0.064(5) 0.051(5) 0.079(5) 0.013(4) 0.026(4) -0.001(4)
N10 0.065(6) 0.050(6) 0.066(6) 0.019(5) 0.028(5) 0.013(5)
C10 0.071(8) 0.040(7) 0.044(6) 0.009(5) 0.000(6) 0.002(6)
O11 0.056(5) 0.042(5) 0.110(6) -0.012(4) 0.039(4) -0.009(4)
N11 0.047(5) 0.058(6) 0.057(5) -0.004(5) 0.019(4) -0.009(5)
C11 0.042(6) 0.048(7) 0.060(7) -0.011(5) 0.022(5) 0.001(5)
O12 0.073(5) 0.097(6) 0.072(5) 0.020(5) 0.018(4) 0.041(5)
N12 0.057(5) 0.041(6) 0.063(5) -0.016(4) 0.024(4) -0.015(4)
C12 0.043(6) 0.067(8) 0.075(7) -0.015(6) 0.010(6) -0.007(6)
O13 0.099(6) 0.069(6) 0.092(5) 0.001(4) 0.037(5) -0.001(4)
N13 0.074(6) 0.030(5) 0.052(5) 0.004(4) 0.021(4) 0.004(4)
C13 0.061(8) 0.081(10) 0.097(9) -0.022(8) 0.019(7) -0.015(7)
O14 0.064(4) 0.033(4) 0.073(4) 0.008(4) 0.026(4) -0.002(4)
N14 0.085(6) 0.020(5) 0.053(5) -0.006(4) 0.029(5) -0.007(4)
C14 0.062(9) 0.117(12) 0.078(9) 0.025(8) 0.003(7) 0.021(8)
O15 0.066(5) 0.044(5) 0.084(5) -0.015(4) 0.043(4) 0.000(4)
N15 0.082(7) 0.061(7) 0.056(6) 0.020(5) 0.014(5) 0.004(5)
C15 0.076(9) 0.078(9) 0.054(7) 0.013(6) 0.003(7) 0.029(7)
O16 0.057(4) 0.050(5) 0.049(4) 0.001(3) 0.025(3) -0.004(3)
N16 0.073(6) 0.040(6) 0.052(5) 0.002(4) 0.024(5) -0.003(5)
C16 0.114(9) 0.037(7) 0.064(7) 0.013(6) 0.029(7) 0.016(6)
O17 0.058(5) 0.055(5) 0.092(5) -0.037(4) 0.027(4) -0.014(4)
C17 0.057(7) 0.079(9) 0.047(6) 0.000(6) 0.010(5) 0.003(6)
O18 0.057(4) 0.043(5) 0.082(5) 0.004(4) 0.045(4) 0.010(3)
C18 0.090(8) 0.032(7) 0.058(6) 0.012(5) 0.019(6) 0.000(6)
C19 0.074(8) 0.074(9) 0.063(7) -0.003(6) 0.028(6) -0.027(6)
C20 0.050(6) 0.027(6) 0.056(6) -0.001(5) 0.012(5) -0.010(5)
C21 0.044(6) 0.025(6) 0.053(6) 0.018(5) 0.015(5) -0.001(5)
C22 0.070(7) 0.033(6) 0.032(5) 0.003(5) 0.015(5) 0.001(5)
C23 0.040(6) 0.050(7) 0.068(7) 0.016(6) 0.014(5) -0.013(5)
C24 0.064(7) 0.044(7) 0.073(7) 0.014(6) 0.037(6) 0.004(6)
C25 0.079(8) 0.032(7) 0.070(7) 0.003(5) 0.040(6) -0.007(6)
C26 0.069(7) 0.033(6) 0.057(6) 0.011(5) 0.021(6) 0.000(5)
C27 0.057(6) 0.032(7) 0.058(6) -0.016(5) 0.018(5) 0.005(5)
C28 0.060(6) 0.032(6) 0.048(6) -0.005(5) 0.024(5) -0.002(5)
C29 0.098(9) 0.030(7) 0.039(6) 0.003(5) 0.023(6) 0.018(6)
C30 0.069(7) 0.043(7) 0.060(7) -0.005(5) 0.028(6) 0.006(5)
C31 0.088(8) 0.036(7) 0.080(8) -0.010(6) 0.031(7) 0.008(6)
C32 0.090(8) 0.045(8) 0.066(7) -0.020(6) 0.044(6) 0.003(6)
C33 0.050(6) 0.046(7) 0.053(6) -0.001(5) 0.013(5) -0.009(5)
C34 0.060(7) 0.025(6) 0.062(7) 0.003(5) 0.014(6) 0.011(5)
C35 0.061(7) 0.053(8) 0.041(6) 0.001(5) 0.014(5) -0.008(6)
C36 0.055(6) 0.021(6) 0.047(6) -0.002(4) 0.014(5) -0.001(5)
C37 0.096(9) 0.035(7) 0.046(6) 0.004(5) 0.028(7) -0.007(7)
C38 0.081(8) 0.060(8) 0.055(7) -0.011(6) 0.021(6) 0.013(7)
C39 0.107(10) 0.047(8) 0.088(8) -0.013(7) 0.063(8) -0.026(8)
C40 0.115(11) 0.066(10) 0.054(7) -0.005(6) 0.033(7) -0.017(8)
C41 0.123(11) 0.056(8) 0.054(7) -0.002(6) 0.050(7) -0.005(7)
C42 0.057(7) 0.050(8) 0.053(6) 0.001(6) -0.007(6) -0.006(6)
C43 0.034(6) 0.063(8) 0.060(7) 0.018(6) 0.001(5) 0.004(5)
C44 0.048(6) 0.043(7) 0.045(6) 0.000(5) 0.000(5) -0.004(5)
C45 0.085(8) 0.059(8) 0.039(6) 0.000(6) 0.005(6) -0.001(6)
C46 0.090(9) 0.065(9) 0.064(8) -0.017(6) 0.025(7) -0.010(7)
C47 0.104(10) 0.072(10) 0.049(7) 0.024(7) 0.001(7) 0.004(8)
C48 0.075(8) 0.071(9) 0.068(8) 0.019(7) 0.016(7) 0.008(7)
C49 0.084(9) 0.065(9) 0.103(9) 0.017(7) 0.027(8) 0.019(7)
C50 0.068(9) 0.066(10) 0.221(16) -0.023(10) 0.029(10) 0.001(8)
C51 0.088(11) 0.082(12) 0.29(2) -0.065(13) 0.085(13) -0.033(9)
C52 0.088(9) 0.068(9) 0.081(8) -0.018(7) 0.007(7) -0.015(7)
C53 0.061(7) 0.054(8) 0.054(7) -0.005(6) 0.014(6) 0.009(6)
C54 0.064(7) 0.043(7) 0.051(6) -0.003(6) 0.023(5) -0.006(6)
C55 0.057(7) 0.045(7) 0.055(7) -0.005(6) 0.020(6) 0.000(5)
C56 0.078(8) 0.082(10) 0.063(8) -0.009(7) 0.030(6) 0.005(7)
C57 0.069(8) 0.105(11) 0.058(7) -0.014(8) 0.026(6) 0.014(8)
C58 0.084(9) 0.073(10) 0.085(9) 0.007(7) 0.042(7) 0.008(7)
C59 0.081(8) 0.037(7) 0.060(7) -0.004(5) 0.026(6) 0.002(6)
C60 0.065(8) 0.042(7) 0.053(6) -0.013(5) 0.034(6) -0.007(6)
C61 0.047(6) 0.029(6) 0.054(6) 0.013(5) 0.017(5) 0.004(5)
C62 0.055(6) 0.026(6) 0.057(6) 0.010(5) 0.035(5) 0.000(5)
C63 0.057(7) 0.043(8) 0.047(6) -0.003(5) 0.018(5) -0.010(6)
C64 0.090(8) 0.045(7) 0.056(6) -0.005(5) 0.030(6) -0.021(6)
C65 0.098(9) 0.055(9) 0.103(9) -0.013(7) 0.060(8) -0.034(7)
C66 0.096(9) 0.070(9) 0.093(9) 0.005(7) 0.066(7) -0.018(8)
C67 0.069(7) 0.061(8) 0.055(6) 0.003(6) 0.032(6) 0.012(6)
C68 0.052(7) 0.043(7) 0.087(8) 0.002(6) 0.029(6) 0.008(6)
C69 0.048(7) 0.048(8) 0.066(7) -0.008(6) 0.016(6) 0.014(6)
C70 0.044(6) 0.034(6) 0.037(5) -0.003(5) 0.006(5) 0.001(5)
C71 0.068(8) 0.054(8) 0.065(7) 0.004(6) 0.033(6) -0.003(6)
C72 0.050(7) 0.067(9) 0.092(8) 0.007(7) 0.027(6) -0.005(6)
C73 0.044(7) 0.065(9) 0.107(10) 0.016(7) 0.009(7) 0.013(6)
C74 0.069(8) 0.043(7) 0.067(7) 0.008(6) 0.013(6) 0.002(6)
C75 0.087(8) 0.057(8) 0.087(9) 0.005(7) 0.034(7) 0.007(6)
C76 0.101(9) 0.053(8) 0.060(7) -0.001(6) 0.028(7) 0.005(6)
C77 0.081(8) 0.041(7) 0.058(7) 0.003(5) 0.020(6) -0.001(6)
C78 0.064(7) 0.021(6) 0.060(6) -0.005(5) 0.009(5) 0.000(5)
C79 0.052(7) 0.056(8) 0.055(6) -0.004(6) 0.014(5) -0.006(6)
C80 0.051(7) 0.064(8) 0.067(7) -0.001(6) 0.023(6) 0.002(6)
C81 0.068(8) 0.053(8) 0.072(7) -0.018(6) 0.023(6) -0.015(6)
C82 0.055(8) 0.106(11) 0.076(8) -0.015(7) 0.025(6) -0.032(7)
C83 0.064(9) 0.149(15) 0.093(10) -0.013(10) 0.019(8) -0.037(9)
C84 0.070(9) 0.138(14) 0.106(10) -0.045(10) 0.024(8) -0.011(9)
C85 0.043(7) 0.079(10) 0.141(11) -0.043(8) 0.030(7) -0.019(6)
C86 0.083(8) 0.041(7) 0.050(6) -0.012(5) 0.028(6) 0.004(6)
C87 0.052(6) 0.037(7) 0.054(6) 0.004(5) 0.022(5) 0.006(5)
C88 0.031(5) 0.031(6) 0.051(6) -0.016(5) 0.010(4) -0.002(4)
C89 0.050(6) 0.030(6) 0.059(6) -0.002(5) 0.015(5) -0.001(5)
C90 0.063(7) 0.051(8) 0.056(7) -0.005(6) 0.027(5) 0.002(6)
C91 0.066(7) 0.076(9) 0.043(6) -0.005(6) 0.019(5) 0.016(7)
C92 0.081(8) 0.051(8) 0.058(7) -0.012(6) 0.022(6) -0.001(6)
C93 0.088(8) 0.038(7) 0.046(6) 0.000(5) 0.022(6) 0.001(6)
C94 0.081(8) 0.047(8) 0.063(7) 0.016(6) 0.003(6) -0.011(6)
C95 0.090(9) 0.072(9) 0.052(6) -0.006(6) 0.021(6) -0.028(7)
C96 0.112(10) 0.058(8) 0.054(7) 0.007(6) 0.023(7) -0.016(7)
C97 0.086(9) 0.046(8) 0.057(7) 0.008(6) 0.023(6) -0.009(6)
C98 0.064(8) 0.053(8) 0.066(8) -0.013(6) 0.035(7) -0.033(6)
C99 0.091(9) 0.053(8) 0.046(7) 0.008(6) 0.025(7) -0.009(7)
C100 0.122(11) 0.083(10) 0.048(8) -0.004(7) 0.022(7) -0.014(8)
C101 0.121(12) 0.111(13) 0.056(8) -0.021(8) 0.039(9) -0.027(10)
C102 0.092(10) 0.113(12) 0.075(9) -0.009(9) 0.042(8) -0.021(8)
C103 0.080(9) 0.077(10) 0.075(8) 0.012(7) 0.031(7) -0.008(7)
C104 0.039(6) 0.025(6) 0.044(5) 0.007(5) 0.010(5) -0.002(5)

loop_
_atom_type_symbol
_atom_type_description
_atom_type_scat_dispersion_real
_atom_type_scat_dispersion_imag
_atom_type_scat_source
C C 0.0033 0.0016 'International Tables Vol C Tables 4.2.6.8 and 6.1.1.4'
H H 0.0000 0.0000 'International Tables Vol C Tables 4.2.6.8 and 6.1.1.4'
Co Co 0.3494 0.9721 'International Tables Vol C Tables 4.2.6.8 and 6.1.1.4'
N N 0.0061 0.0033 'International Tables Vol C Tables 4.2.6.8 and 6.1.1.4'
O O 0.0106 0.0060 'International Tables Vol C Tables 4.2.6.8 and 6.1.1.4'

loop_
_geom_angle_atom_site_label_1
_geom_angle_atom_site_label_2
_geom_angle_atom_site_label_3
_geom_angle
_geom_angle_site_symmetry_1
_geom_angle_site_symmetry_3
O2 Co1 N13 112.4(3) . .
O2 Co1 O1 105.9(3) . .
N13 Co1 O1 124.1(3) . .
O2 Co1 N1 97.7(3) . .
N13 Co1 N1 102.9(3) . .
O1 Co1 N1 110.8(3) . .
C1 O1 Co1 100.5(5) . .
C9 N1 C11 105.4(7) . .
C9 N1 Co1 126.5(6) . .
C11 N1 Co1 128.1(6) . .
O18 C1 O1 119.5(9) . .
O18 C1 C2 119.6(9) . .
O1 C1 C2 120.8(9) . .
H1WA O1W H1WB 107.7 . .
O9 Co2 N4 96.0(3) . .
O9 Co2 N5 90.1(3) . .
N4 Co2 N5 95.7(3) . .
O9 Co2 O4 155.4(3) . .
N4 Co2 O4 105.8(3) . .
N5 Co2 O4 98.6(3) . .
O9 Co2 O8 97.6(2) . .
N4 Co2 O8 161.9(3) . .
N5 Co2 O8 96.2(3) . .
O4 Co2 O8 58.8(2) . .
O9 Co2 O13 89.7(2) . .
N4 Co2 O13 84.5(3) . .
N5 Co2 O13 179.8(3) . .
O4 Co2 O13 81.5(3) . .
O8 Co2 O13 83.7(2) . .
C8 O2 Co1 113.9(6) . .
C9 N2 C10 107.4(8) . .
C9 N2 C16 125.0(9) . .
C10 N2 C16 127.5(8) . .
C7 C2 C3 120.0(9) . .
C7 C2 C1 120.3(9) . .
C3 C2 C1 119.7(8) . .
H2WA O2W H2WB 107.7 . .
O14 Co3 N8 109.6(3) . .
O14 Co3 N9 100.0(3) . .
N8 Co3 N9 101.0(3) . .
O14 Co3 O15 104.6(3) . 2_645
N8 Co3 O15 130.5(3) . 2_645
N9 Co3 O15 107.1(3) . 2_645
O14 Co3 O16 163.4(2) . 2_645
N8 Co3 O16 84.4(3) . 2_645
N9 Co3 O16 85.5(3) . 2_645
O15 Co3 O16 58.8(2) 2_645 2_645
C20 N3 C22 106.3(7) . .
C20 N3 C19 130.6(8) . .
C22 N3 C19 122.9(8) . .
C4 C3 C2 118.1(8) . .
C4 C3 C8 118.9(8) . 2_544
C2 C3 C8 122.9(8) . 2_544
O6 Co4 O10 114.0(3) 2_645 2_655
O6 Co4 N12 100.3(3) 2_645 .
O10 Co4 N12 102.3(3) 2_655 .
O6 Co4 N16 125.0(3) 2_645 1_656
O10 Co4 N16 110.6(3) 2_655 1_656
N12 Co4 N16 100.0(3) . 1_656
C104 O4 Co2 93.6(6) . .
C20 N4 C21 105.1(8) . .
C20 N4 Co2 126.7(7) . .
C21 N4 Co2 127.0(6) . .
C3 C4 C5 121.1(9) . .
C3 C4 H4A 119.4 . .
C5 C4 H4A 119.4 . .
C42 N5 C44 104.9(8) . .
C42 N5 Co2 121.3(7) . .
C44 N5 Co2 133.9(7) . .
C4 C5 C6 119.3(9) . .
C4 C5 H5A 120.4 . .
C6 C5 H5A 120.4 . .
C29 O6 Co4 123.5(7) . 2_655
C42 N6 C43 105.6(8) . .
C42 N6 C49 127.5(10) . .
C43 N6 C49 126.7(9) . .
C7 C6 C5 119.5(9) . .
C7 C6 H6A 120.3 . .
C5 C6 H6A 120.3 . .
C53 N7 C55 105.5(9) . .
C53 N7 C52 125.9(10) . .
C55 N7 C52 128.6(9) . .
C6 C7 C2 121.9(10) . .
C6 C7 H7A 119.0 . .
C2 C7 H7A 119.0 . .
C104 O8 Co2 86.5(5) . .
C53 N8 C54 102.3(8) . .
C53 N8 Co3 123.3(7) . .
C54 N8 Co3 134.2(7) . .
O3 C8 O2 128.8(10) . .
O3 C8 C3 120.6(9) . 2_554
O2 C8 C3 110.6(9) . 2_554
C34 O9 Co2 131.1(6) . .
C68 N9 C70 104.6(7) . .
C68 N9 Co3 124.4(6) . .
C70 N9 Co3 130.0(6) . .
N1 C9 N2 112.9(8) . .
N1 C9 H9A 123.6 . .
N2 C9 H9A 123.6 . .
C37 O10 Co4 99.6(6) . 2_645
C68 N10 C69 108.2(8) . .
C68 N10 C75 124.3(9) . .
C69 N10 C75 126.3(9) . .
C15 C10 N2 132.2(10) . .
C15 C10 C11 122.5(10) . .
N2 C10 C11 105.3(9) . .
C79 N11 C81 106.6(9) . .
C79 N11 C78 125.6(8) . .
C81 N11 C78 127.7(9) . .
C12 C11 N1 130.6(9) . .
C12 C11 C10 120.3(10) . .
N1 C11 C10 109.0(9) . .
C79 N12 C80 103.1(8) . .
C79 N12 Co4 123.3(7) . .
C80 N12 Co4 133.4(7) . .
C11 C12 C13 115.8(10) . .
C11 C12 H12A 122.1 . .
C13 C12 H12A 122.1 . .
C86 N13 C88 105.0(8) . .
C86 N13 Co1 118.2(6) . .
C88 N13 Co1 136.5(6) . .
C14 C13 C12 122.4(11) . .
C14 C13 H13A 118.8 . .
C12 C13 H13A 118.8 . .
C60 O14 Co3 111.3(6) . .
C86 N14 C87 106.0(8) . .
C86 N14 C93 125.4(8) . .
C87 N14 C93 127.6(8) . .
C15 C14 C13 122.0(12) . .
C15 C14 H14A 119.0 . .
C13 C14 H14A 119.0 . .
C63 O15 Co3 96.8(6) . 2_655
C97 N15 C99 107.3(9) . .
C97 N15 C96 125.9(10) . .
C99 N15 C96 126.6(9) . .
C14 C15 C10 116.8(11) . .
C14 C15 H15A 121.6 . .
C10 C15 H15A 121.6 . .
C63 O16 Co3 82.0(6) . 2_655
C97 N16 C98 104.8(9) . .
C97 N16 Co4 123.7(7) . 1_454
C98 N16 Co4 130.5(8) . 1_454
N2 C16 C17 115.9(8) . .
N2 C16 H16A 108.3 . .
C17 C16 H16A 108.3 . .
N2 C16 H16B 108.3 . .
C17 C16 H16B 108.3 . .
H16A C16 H16B 107.4 . .
C16 C17 C18 111.3(8) . .
C16 C17 H17A 109.4 . .
C18 C17 H17A 109.4 . .
C16 C17 H17B 109.4 . .
C18 C17 H17B 109.4 . .
H17A C17 H17B 108.0 . .
C17 C18 C19 115.1(8) . .
C17 C18 H18A 108.5 . .
C19 C18 H18A 108.5 . .
C17 C18 H18B 108.5 . .
C19 C18 H18B 108.5 . .
H18A C18 H18B 107.5 . .
N3 C19 C18 114.6(8) . .
N3 C19 H19A 108.6 . .
C18 C19 H19A 108.6 . .
N3 C19 H19B 108.6 . .
C18 C19 H19B 108.6 . .
H19A C19 H19B 107.6 . .
N4 C20 N3 113.6(8) . .
N4 C20 H20A 123.2 . .
N3 C20 H20A 123.2 . .
C22 C21 C26 120.2(9) . .
C22 C21 N4 109.2(9) . .
C26 C21 N4 130.7(9) . .
C21 C22 N3 105.8(9) . .
C21 C22 C23 122.0(9) . .
N3 C22 C23 132.0(9) . .
C24 C23 C22 116.6(9) . .
C24 C23 H23A 121.7 . .
C22 C23 H23A 121.7 . .
C23 C24 C25 122.1(10) . .
C23 C24 H24A 118.9 . .
C25 C24 H24A 118.9 . .
C26 C25 C24 120.7(10) . .
C26 C25 H25A 119.6 . .
C24 C25 H25A 119.6 . .
C25 C26 C21 118.2(9) . .
C25 C26 H26A 120.9 . .
C21 C26 H26A 120.9 . .
C33 C27 C28 116.8(8) . .
C33 C27 C104 119.1(9) . .
C28 C27 C104 124.0(9) . .
C30 C28 C27 119.8(9) . .
C30 C28 C29 118.0(9) . .
C27 C28 C29 122.1(9) . .
O7 C29 O6 121.4(10) . .
O7 C29 C28 119.3(10) . .
O6 C29 C28 119.0(9) . .
C28 C30 C31 121.8(10) . .
C28 C30 H30A 119.1 . .
C31 C30 H30A 119.1 . .
C32 C31 C30 119.1(10) . .
C32 C31 H31A 120.5 . .
C30 C31 H31A 120.5 . .
C31 C32 C33 120.3(9) . .
C31 C32 H32A 119.9 . .
C33 C32 H32A 119.9 . .
C32 C33 C27 122.2(9) . .
C32 C33 H33A 118.9 . .
C27 C33 H33A 118.9 . .
O12 C34 O9 124.8(9) . .
O12 C34 C35 119.3(9) . .
O9 C34 C35 115.9(8) . .
C36 C35 C41 120.4(10) . .
C36 C35 C34 123.5(9) . .
C41 C35 C34 115.7(10) . .
C35 C36 C38 116.8(9) . .
C35 C36 C37 121.7(9) . .
C38 C36 C37 121.3(10) . .
O11 C37 O10 121.1(10) . .
O11 C37 C36 122.6(10) . .
O10 C37 C36 116.3(10) . .
C36 C38 C39 122.6(10) . .
C36 C38 H38A 118.7 . .
C39 C38 H38A 118.7 . .
C40 C39 C38 116.4(11) . .
C40 C39 H39A 121.8 . .
C38 C39 H39A 121.8 . .
C39 C40 C41 125.0(12) . .
C39 C40 H40A 117.5 . .
C41 C40 H40A 117.5 . .
C40 C41 C35 118.7(11) . .
C40 C41 H41A 120.6 . .
C35 C41 H41A 120.6 . .
N5 C42 N6 113.6(9) . .
N5 C42 H42A 123.2 . .
N6 C42 H42A 123.2 . .
N6 C43 C44 108.0(9) . .
N6 C43 C48 131.4(10) . .
C44 C43 C48 120.6(11) . .
C45 C44 C43 123.6(9) . .
C45 C44 N5 128.5(9) . .
C43 C44 N5 107.8(9) . .
C44 C45 C46 115.5(10) . .
C44 C45 H45A 122.2 . .
C46 C45 H45A 122.2 . .
C47 C46 C45 121.1(10) . .
C47 C46 H46A 119.4 . .
C45 C46 H46A 119.4 . .
C48 C47 C46 122.0(10) . .
C48 C47 H47A 119.0 . .
C46 C47 H47A 119.0 . .
C47 C48 C43 117.1(11) . .
C47 C48 H48A 121.5 . .
C43 C48 H48A 121.5 . .
N6 C49 C50 114.0(10) . .
N6 C49 H49A 108.8 . .
C50 C49 H49A 108.8 . .
N6 C49 H49B 108.8 . .
C50 C49 H49B 108.8 . .
H49A C49 H49B 107.7 . .
C49 C50 C51 116.0(12) . .
C49 C50 H50A 108.3 . .
C51 C50 H50A 108.3 . .
C49 C50 H50B 108.3 . .
C51 C50 H50B 108.3 . .
H50A C50 H50B 107.4 . .
C52 C51 C50 118.9(12) . .
C52 C51 H51A 107.6 . .
C50 C51 H51A 107.6 . .
C52 C51 H51B 107.6 . .
C50 C51 H51B 107.6 . .
H51A C51 H51B 107.0 . .
C51 C52 N7 113.2(10) . .
C51 C52 H52A 108.9 . .
N7 C52 H52A 108.9 . .
C51 C52 H52B 109.0 . .
N7 C52 H52B 108.9 . .
H52A C52 H52B 107.7 . .
N7 C53 N8 115.6(9) . .
N7 C53 H53A 122.2 . .
N8 C53 H53A 122.2 . .
C55 C54 C59 120.4(9) . .
C55 C54 N8 110.6(9) . .
C59 C54 N8 129.0(9) . .
C54 C55 C56 124.5(11) . .
C54 C55 N7 106.0(9) . .
C56 C55 N7 129.4(11) . .
C55 C56 C57 114.3(11) . .
C55 C56 H56A 122.8 . .
C57 C56 H56A 122.8 . .
C56 C57 C58 123.0(11) . .
C56 C57 H57A 118.5 . .
C58 C57 H57A 118.5 . .
C59 C58 C57 120.2(11) . .
C59 C58 H58A 119.9 . .
C57 C58 H58A 119.9 . .
C54 C59 C58 117.5(10) . .
C54 C59 H59A 121.2 . .
C58 C59 H59A 121.2 . .
O17 C60 O14 124.0(10) . .
O17 C60 C61 118.7(10) . .
O14 C60 C61 117.3(9) . .
C62 C61 C67 118.9(9) . .
C62 C61 C60 123.1(8) . .
C67 C61 C60 117.9(9) . .
C61 C62 C64 119.0(8) . .
C61 C62 C63 123.0(8) . .
C64 C62 C63 118.0(9) . .
O16 C63 O15 122.1(9) . .
O16 C63 C62 116.9(9) . .
O15 C63 C62 120.9(9) . .
C65 C64 C62 122.3(10) . .
C65 C64 H64A 118.8 . .
C62 C64 H64A 118.8 . .
C66 C65 C64 117.5(10) . .
C66 C65 H65A 121.2 . .
C64 C65 H65A 121.2 . .
C65 C66 C67 120.9(10) . .
C65 C66 H66A 119.6 . .
C67 C66 H66A 119.6 . .
C66 C67 C61 121.2(10) . .
C66 C67 H67A 119.4 . .
C61 C67 H67A 119.4 . .
N9 C68 N10 112.5(9) . .
N9 C68 H68A 123.7 . .
N10 C68 H68A 123.7 . .
N10 C69 C70 105.2(8) . .
N10 C69 C74 133.4(10) . .
C70 C69 C74 121.5(10) . .
C71 C70 C69 120.1(9) . .
C71 C70 N9 130.4(9) . .
C69 C70 N9 109.4(8) . .
C72 C71 C70 118.2(10) . .
C72 C71 H71A 120.9 . .
C70 C71 H71A 120.9 . .
C73 C72 C71 121.4(10) . .
C73 C72 H72A 119.3 . .
C71 C72 H72A 119.3 . .
C74 C73 C72 122.2(10) . .
C74 C73 H73A 118.9 . .
C72 C73 H73A 118.9 . .
C73 C74 C69 116.4(10) . .
C73 C74 H74A 121.8 . .
C69 C74 H74A 121.8 . .
C76 C75 N10 115.3(9) . .
C76 C75 H75A 108.5 . .
N10 C75 H75A 108.5 . .
C76 C75 H75B 108.5 . .
N10 C75 H75B 108.5 . .
H75A C75 H75B 107.5 . .
C75 C76 C77 110.7(9) . .
C75 C76 H76A 109.5 . .
C77 C76 H76A 109.5 . .
C75 C76 H76B 109.5 . .
C77 C76 H76B 109.5 . .
H76A C76 H76B 108.1 . .
C78 C77 C76 114.0(8) . .
C78 C77 H77A 108.7 . .
C76 C77 H77A 108.7 . .
C78 C77 H77B 108.7 . .
C76 C77 H77B 108.7 . .
H77A C77 H77B 107.6 . .
N11 C78 C77 111.7(7) . .
N11 C78 H78A 109.3 . .
C77 C78 H78A 109.3 . .
N11 C78 H78B 109.3 . .
C77 C78 H78B 109.3 . .
H78A C78 H78B 107.9 . .
N12 C79 N11 114.9(9) . .
N12 C79 H79A 122.5 . .
N11 C79 H79A 122.5 . .
C85 C80 C81 121.9(10) . .
C85 C80 N12 129.4(11) . .
C81 C80 N12 108.7(9) . .
N11 C81 C82 131.4(11) . .
N11 C81 C80 106.5(9) . .
C82 C81 C80 122.1(11) . .
C81 C82 C83 114.6(11) . .
C81 C82 H82A 122.7 . .
C83 C82 H82A 122.7 . .
C82 C83 C84 125.3(12) . .
C82 C83 H83A 117.3 . .
C84 C83 H83A 117.3 . .
C85 C84 C83 116.8(12) . .
C85 C84 H84A 121.6 . .
C83 C84 H84A 121.6 . .
C80 C85 C84 119.2(11) . .
C80 C85 H85A 120.4 . .
C84 C85 H85A 120.4 . .
N13 C86 N14 114.1(9) . .
N13 C86 H86A 122.9 . .
N14 C86 H86A 122.9 . .
N14 C87 C88 107.0(8) . .
N14 C87 C92 132.0(10) . .
C88 C87 C92 121.0(9) . .
C89 C88 C87 119.9(9) . .
C89 C88 N13 132.0(8) . .
C87 C88 N13 107.9(8) . .
C90 C89 C88 120.1(9) . .
C90 C89 H89A 119.9 . .
C88 C89 H89A 119.9 . .
C89 C90 C91 118.9(10) . .
C89 C90 H90A 120.5 . .
C91 C90 H90A 120.5 . .
C92 C91 C90 123.1(9) . .
C92 C91 H91A 118.4 . .
C90 C91 H91A 118.4 . .
C91 C92 C87 116.7(10) . .
C91 C92 H92A 121.6 . .
C87 C92 H92A 121.6 . .
N14 C93 C94 113.1(8) . .
N14 C93 H93A 109.0 . .
C94 C93 H93A 109.0 . .
N14 C93 H93B 109.0 . .
C94 C93 H93B 109.0 . .
H93A C93 H93B 107.8 . .
C95 C94 C93 113.7(9) . .
C95 C94 H94A 108.8 . .
C93 C94 H94A 108.8 . .
C95 C94 H94B 108.8 . .
C93 C94 H94B 108.8 . .
H94A C94 H94B 107.7 . .
C94 C95 C96 113.8(9) . .
C94 C95 H95A 108.8 . .
C96 C95 H95A 108.8 . .
C94 C95 H95B 108.8 . .
C96 C95 H95B 108.8 . .
H95A C95 H95B 107.7 . .
N15 C96 C95 115.0(9) . .
N15 C96 H96A 108.5 . .
C95 C96 H96A 108.5 . .
N15 C96 H96B 108.5 . .
C95 C96 H96B 108.5 . .
H96A C96 H96B 107.5 . .
N16 C97 N15 112.5(10) . .
N16 C97 H97A 123.8 . .
N15 C97 H97A 123.8 . .
N16 C98 C99 110.8(10) . .
N16 C98 C103 127.8(11) . .
C99 C98 C103 121.3(11) . .
C100 C99 N15 132.0(12) . .
C100 C99 C98 123.4(12) . .
N15 C99 C98 104.6(9) . .
C99 C100 C101 114.4(12) . .
C99 C100 H10A 122.8 . .
C101 C100 H10A 122.8 . .
C100 C101 C102 123.2(12) . .
C100 C101 H10B 118.4 . .
C102 C101 H10B 118.4 . .
C103 C102 C101 120.2(12) . .
C103 C102 H10C 119.9 . .
C101 C102 H10C 119.9 . .
C102 C103 C98 117.4(11) . .
C102 C103 H10D 121.3 . .
C98 C103 H10D 121.3 . .
O4 C104 O8 118.4(8) . .
O4 C104 C27 121.4(9) . .
O8 C104 C27 120.2(8) . .

loop_
_geom_bond_atom_site_label_1
_geom_bond_atom_site_label_2
_geom_bond_distance
_geom_bond_site_symmetry_2
Co1 O2 1.961(6) .
Co1 N13 2.023(7) .
Co1 O1 2.026(6) .
Co1 N1 2.075(7) .
O1 C1 1.267(10) .
N1 C9 1.325(10) .
N1 C11 1.402(10) .
C1 O18 1.232(9) .
C1 C2 1.498(12) .
O1W H1WA 0.8501 .
O1W H1WB 0.8499 .
Co2 O9 2.021(6) .
Co2 N4 2.075(7) .
Co2 N5 2.080(7) .
Co2 O4 2.121(6) .
Co2 O8 2.273(6) .
Co2 O13 2.306(7) .
O2 C8 1.295(10) .
N2 C9 1.347(10) .
N2 C10 1.396(11) .
N2 C16 1.457(11) .
C2 C7 1.361(11) .
C2 C3 1.428(11) .
O2W H2WA 0.8500 .
O2W H2WB 0.8499 .
Co3 O14 1.981(6) .
Co3 N8 2.029(7) .
Co3 N9 2.042(7) .
Co3 O15 2.054(6) 2_645
Co3 O16 2.381(6) 2_645
O3 C8 1.176(10) .
N3 C20 1.329(10) .
N3 C22 1.398(10) .
N3 C19 1.445(11) .
C3 C4 1.377(11) .
C3 C8 1.534(12) 2_544
Co4 O6 1.936(6) 2_645
Co4 O10 2.004(6) 2_655
Co4 N12 2.029(7) .
Co4 N16 2.045(8) 1_656
O4 C104 1.255(9) .
N4 C20 1.310(10) .
N4 C21 1.390(10) .
C4 C5 1.389(12) .
C4 H4A 0.9300 .
N5 C42 1.314(11) .
N5 C44 1.421(11) .
C5 C6 1.412(12) .
C5 H5A 0.9300 .
O6 C29 1.271(11) .
O6 Co4 1.936(6) 2_655
N6 C42 1.364(11) .
N6 C43 1.375(12) .
N6 C49 1.456(12) .
C6 C7 1.353(12) .
C6 H6A 0.9300 .
O7 C29 1.250(10) .
N7 C53 1.333(11) .
N7 C55 1.395(11) .
N7 C52 1.466(12) .
C7 H7A 0.9300 .
O8 C104 1.261(9) .
N8 C53 1.333(11) .
N8 C54 1.404(10) .
C8 C3 1.534(12) 2_554
O9 C34 1.281(10) .
N9 C68 1.328(10) .
N9 C70 1.392(10) .
C9 H9A 0.9300 .
O10 C37 1.296(11) .
O10 Co4 2.004(6) 2_645
N10 C68 1.326(10) .
N10 C69 1.375(11) .
N10 C75 1.496(11) .
C10 C15 1.379(13) .
C10 C11 1.401(12) .
O11 C37 1.223(11) .
N11 C79 1.337(11) .
N11 C81 1.374(12) .
N11 C78 1.461(10) .
C11 C12 1.382(12) .
O12 C34 1.256(10) .
N12 C79 1.322(10) .
N12 C80 1.426(11) .
C12 C13 1.399(13) .
C12 H12A 0.9300 .
N13 C86 1.311(11) .
N13 C88 1.417(10) .
C13 C14 1.374(14) .
C13 H13A 0.9300 .
O14 C60 1.277(11) .
N14 C86 1.350(10) .
N14 C87 1.385(10) .
N14 C93 1.437(11) .
C14 C15 1.345(14) .
C14 H14A 0.9300 .
O15 C63 1.257(11) .
O15 Co3 2.054(6) 2_655
N15 C97 1.356(11) .
N15 C99 1.374(12) .
N15 C96 1.479(12) .
C15 H15A 0.9300 .
O16 C63 1.252(10) .
O16 Co3 2.381(6) 2_655
N16 C97 1.306(11) .
N16 C98 1.374(11) .
N16 Co4 2.045(8) 1_454
C16 C17 1.475(11) .
C16 H16A 0.9700 .
C16 H16B 0.9700 .
O17 C60 1.250(10) .
C17 C18 1.525(11) .
C17 H17A 0.9700 .
C17 H17B 0.9700 .
C18 C19 1.526(12) .
C18 H18A 0.9700 .
C18 H18B 0.9700 .
C19 H19A 0.9700 .
C19 H19B 0.9700 .
C20 H20A 0.9300 .
C21 C22 1.372(11) .
C21 C26 1.387(12) .
C22 C23 1.406(12) .
C23 C24 1.351(12) .
C23 H23A 0.9300 .
C24 C25 1.395(12) .
C24 H24A 0.9300 .
C25 C26 1.371(12) .
C25 H25A 0.9300 .
C26 H26A 0.9300 .
C27 C33 1.402(11) .
C27 C28 1.410(12) .
C27 C104 1.448(11) .
C28 C30 1.370(11) .
C28 C29 1.492(12) .
C30 C31 1.380(12) .
C30 H30A 0.9300 .
C31 C32 1.364(12) .
C31 H31A 0.9300 .
C32 C33 1.365(12) .
C32 H32A 0.9300 .
C33 H33A 0.9300 .
C34 C35 1.511(12) .
C35 C36 1.392(12) .
C35 C41 1.396(12) .
C36 C38 1.402(12) .
C36 C37 1.489(12) .
C38 C39 1.412(13) .
C38 H38A 0.9300 .
C39 C40 1.317(14) .
C39 H39A 0.9300 .
C40 C41 1.361(14) .
C40 H40A 0.9300 .
C41 H41A 0.9300 .
C42 H42A 0.9300 .
C43 C44 1.382(12) .
C43 C48 1.385(13) .
C44 C45 1.348(12) .
C45 C46 1.402(12) .
C45 H45A 0.9300 .
C46 C47 1.394(14) .
C46 H46A 0.9300 .
C47 C48 1.350(13) .
C47 H47A 0.9300 .
C48 H48A 0.9300 .
C49 C50 1.476(14) .
C49 H49A 0.9700 .
C49 H49B 0.9700 .
C50 C51 1.468(15) .
C50 H50A 0.9700 .
C50 H50B 0.9700 .
C51 C52 1.404(14) .
C51 H51A 0.9700 .
C51 H51B 0.9700 .
C52 H52A 0.9700 .
C52 H52B 0.9700 .
C53 H53A 0.9300 .
C54 C55 1.377(12) .
C54 C59 1.379(12) .
C55 C56 1.374(12) .
C56 C57 1.385(14) .
C56 H56A 0.9300 .
C57 C58 1.402(14) .
C57 H57A 0.9300 .
C58 C59 1.386(12) .
C58 H58A 0.9300 .
C59 H59A 0.9300 .
C60 C61 1.523(12) .
C61 C62 1.371(11) .
C61 C67 1.395(11) .
C62 C64 1.403(11) .
C62 C63 1.508(12) .
C64 C65 1.394(12) .
C64 H64A 0.9300 .
C65 C66 1.368(13) .
C65 H65A 0.9300 .
C66 C67 1.388(13) .
C66 H66A 0.9300 .
C67 H67A 0.9300 .
C68 H68A 0.9300 .
C69 C70 1.384(12) .
C69 C74 1.409(12) .
C70 C71 1.383(11) .
C71 C72 1.373(12) .
C71 H71A 0.9300 .
C72 C73 1.370(13) .
C72 H72A 0.9300 .
C73 C74 1.367(13) .
C73 H73A 0.9300 .
C74 H74A 0.9300 .
C75 C76 1.459(12) .
C75 H75A 0.9700 .
C75 H75B 0.9700 .
C76 C77 1.529(12) .
C76 H76A 0.9700 .
C76 H76B 0.9700 .
C77 C78 1.487(11) .
C77 H77A 0.9700 .
C77 H77B 0.9700 .
C78 H78A 0.9700 .
C78 H78B 0.9700 .
C79 H79A 0.9300 .
C80 C85 1.349(13) .
C80 C81 1.392(13) .
C81 C82 1.380(13) .
C82 C83 1.383(15) .
C82 H82A 0.9300 .
C83 C84 1.402(16) .
C83 H83A 0.9300 .
C84 C85 1.403(14) .
C84 H84A 0.9300 .
C85 H85A 0.9300 .
C86 H86A 0.9300 .
C87 C88 1.393(11) .
C87 C92 1.399(12) .
C88 C89 1.386(11) .
C89 C90 1.358(11) .
C89 H89A 0.9300 .
C90 C91 1.401(12) .
C90 H90A 0.9300 .
C91 C92 1.364(12) .
C91 H91A 0.9300 .
C92 H92A 0.9300 .
C93 C94 1.496(12) .
C93 H93A 0.9700 .
C93 H93B 0.9700 .
C94 C95 1.496(13) .
C94 H94A 0.9700 .
C94 H94B 0.9700 .
C95 C96 1.504(13) .
C95 H95A 0.9700 .
C95 H95B 0.9700 .
C96 H96A 0.9700 .
C96 H96B 0.9700 .
C97 H97A 0.9300 .
C98 C99 1.377(13) .
C98 C103 1.393(13) .
C99 C100 1.366(13) .
C100 C101 1.397(15) .
C100 H10A 0.9300 .
C101 C102 1.408(16) .
C101 H10B 0.9300 .
C102 C103 1.355(13) .
C102 H10C 0.9300 .
C103 H10D 0.9300 .

loop_
_geom_torsion_atom_site_label_1
_geom_torsion_atom_site_label_2
_geom_torsion_atom_site_label_3
_geom_torsion_atom_site_label_4
_geom_torsion
_geom_torsion_site_symmetry_1
_geom_torsion_site_symmetry_4
O2 Co1 O1 C1 -173.2(5) . .
N13 Co1 O1 C1 54.7(6) . .
N1 Co1 O1 C1 -68.3(6) . .
O2 Co1 N1 C9 155.9(7) . .
N13 Co1 N1 C9 -89.0(7) . .
O1 Co1 N1 C9 45.5(8) . .
O2 Co1 N1 C11 -20.4(7) . .
N13 Co1 N1 C11 94.8(7) . .
O1 Co1 N1 C11 -130.7(7) . .
Co1 O1 C1 O18 -2.5(9) . .
Co1 O1 C1 C2 175.2(6) . .
N13 Co1 O2 C8 77.1(6) . .
O1 Co1 O2 C8 -61.3(6) . .
N1 Co1 O2 C8 -175.5(6) . .
O18 C1 C2 C7 -154.0(9) . .
O1 C1 C2 C7 28.2(12) . .
O18 C1 C2 C3 24.4(12) . .
O1 C1 C2 C3 -153.3(8) . .
C7 C2 C3 C4 1.0(13) . .
C1 C2 C3 C4 -177.4(8) . .
C7 C2 C3 C8 -175.7(9) . 2_544
C1 C2 C3 C8 5.8(12) . 2_544
O9 Co2 O4 C104 -8.0(9) . .
N4 Co2 O4 C104 -160.0(5) . .
N5 Co2 O4 C104 101.6(5) . .
O8 Co2 O4 C104 9.6(5) . .
O13 Co2 O4 C104 -78.2(5) . .
O9 Co2 N4 C20 -5.8(7) . .
N5 Co2 N4 C20 -96.5(7) . .
O4 Co2 N4 C20 162.9(7) . .
O8 Co2 N4 C20 132.8(9) . .
O13 Co2 N4 C20 83.4(7) . .
O9 Co2 N4 C21 -171.5(7) . .
N5 Co2 N4 C21 97.8(7) . .
O4 Co2 N4 C21 -2.8(7) . .
O8 Co2 N4 C21 -32.9(13) . .
O13 Co2 N4 C21 -82.3(7) . .
C2 C3 C4 C5 0.5(14) . .
C8 C3 C4 C5 177.4(9) 2_544 .
O9 Co2 N5 C42 -36.2(7) . .
N4 Co2 N5 C42 59.9(7) . .
O4 Co2 N5 C42 166.9(7) . .
O8 Co2 N5 C42 -133.8(7) . .
O13 Co2 N5 C42 -76(100) . .
O9 Co2 N5 C44 144.3(8) . .
N4 Co2 N5 C44 -119.6(8) . .
O4 Co2 N5 C44 -12.6(8) . .
O8 Co2 N5 C44 46.7(8) . .
O13 Co2 N5 C44 104(100) . .
C3 C4 C5 C6 -1.1(15) . .
C4 C5 C6 C7 0.1(15) . .
C5 C6 C7 C2 1.4(15) . .
C3 C2 C7 C6 -2.0(14) . .
C1 C2 C7 C6 176.4(9) . .
O9 Co2 O8 C104 163.2(5) . .
N4 Co2 O8 C104 24.8(11) . .
N5 Co2 O8 C104 -105.8(5) . .
O4 Co2 O8 C104 -9.5(5) . .
O13 Co2 O8 C104 74.3(5) . .
O14 Co3 N8 C53 176.0(7) . .
N9 Co3 N8 C53 71.1(8) . .
O15 Co3 N8 C53 -52.9(9) 2_645 .
O16 Co3 N8 C53 -13.2(7) 2_645 .
O14 Co3 N8 C54 3.1(9) . .
N9 Co3 N8 C54 -101.8(9) . .
O15 Co3 N8 C54 134.2(8) 2_645 .
O16 Co3 N8 C54 174.0(9) 2_645 .
Co1 O2 C8 O3 -10.8(12) . .
Co1 O2 C8 C3 170.0(5) . 2_554
N4 Co2 O9 C34 79.8(8) . .
N5 Co2 O9 C34 175.5(8) . .
O4 Co2 O9 C34 -73.1(10) . .
O8 Co2 O9 C34 -88.2(8) . .
O13 Co2 O9 C34 -4.6(8) . .
O14 Co3 N9 C68 158.8(7) . .
N8 Co3 N9 C68 -88.8(7) . .
O15 Co3 N9 C68 50.0(8) 2_645 .
O16 Co3 N9 C68 -5.4(7) 2_645 .
O14 Co3 N9 C70 -33.8(7) . .
N8 Co3 N9 C70 78.7(7) . .
O15 Co3 N9 C70 -142.6(7) 2_645 .
O16 Co3 N9 C70 162.0(7) 2_645 .
C11 N1 C9 N2 -2.7(10) . .
Co1 N1 C9 N2 -179.6(5) . .
C10 N2 C9 N1 2.5(10) . .
C16 N2 C9 N1 -175.4(8) . .
C9 N2 C10 C15 178.3(10) . .
C16 N2 C10 C15 -3.9(17) . .
C9 N2 C10 C11 -1.1(10) . .
C16 N2 C10 C11 176.7(8) . .
C9 N1 C11 C12 179.1(10) . .
Co1 N1 C11 C12 -4.0(14) . .
C9 N1 C11 C10 1.9(10) . .
Co1 N1 C11 C10 178.7(6) . .
C15 C10 C11 C12 2.5(15) . .
N2 C10 C11 C12 -178.0(8) . .
C15 C10 C11 N1 -179.9(9) . .
N2 C10 C11 N1 -0.5(10) . .
O6 Co4 N12 C79 30.3(8) 2_645 .
O10 Co4 N12 C79 147.9(7) 2_655 .
N16 Co4 N12 C79 -98.3(8) 1_656 .
O6 Co4 N12 C80 -155.9(8) 2_645 .
O10 Co4 N12 C80 -38.3(9) 2_655 .
N16 Co4 N12 C80 75.5(9) 1_656 .
N1 C11 C12 C13 -179.3(9) . .
C10 C11 C12 C13 -2.3(14) . .
O2 Co1 N13 C86 159.9(7) . .
O1 Co1 N13 C86 -70.5(8) . .
N1 Co1 N13 C86 55.9(8) . .
O2 Co1 N13 C88 -28.9(9) . .
O1 Co1 N13 C88 100.6(8) . .
N1 Co1 N13 C88 -132.9(8) . .
C11 C12 C13 C14 3.8(16) . .
N8 Co3 O14 C60 75.6(6) . .
N9 Co3 O14 C60 -178.8(6) . .
O15 Co3 O14 C60 -68.1(6) 2_645 .
O16 Co3 O14 C60 -70.7(11) 2_645 .
C12 C13 C14 C15 -5.5(19) . .
C13 C14 C15 C10 5.3(19) . .
N2 C10 C15 C14 176.9(11) . .
C11 C10 C15 C14 -3.8(16) . .
C9 N2 C16 C17 -82.1(12) . .
C10 N2 C16 C17 100.4(11) . .
N2 C16 C17 C18 -171.2(8) . .
C16 C17 C18 C19 -159.9(8) . .
C20 N3 C19 C18 -15.9(14) . .
C22 N3 C19 C18 170.2(8) . .
C17 C18 C19 N3 -68.0(11) . .
C21 N4 C20 N3 2.1(10) . .
Co2 N4 C20 N3 -166.1(5) . .
C22 N3 C20 N4 -1.7(10) . .
C19 N3 C20 N4 -176.3(8) . .
C20 N4 C21 C22 -1.7(9) . .
Co2 N4 C21 C22 166.5(6) . .
C20 N4 C21 C26 178.8(9) . .
Co2 N4 C21 C26 -13.1(13) . .
C26 C21 C22 N3 -179.7(7) . .
N4 C21 C22 N3 0.7(9) . .
C26 C21 C22 C23 4.8(13) . .
N4 C21 C22 C23 -174.9(8) . .
C20 N3 C22 C21 0.5(9) . .
C19 N3 C22 C21 175.6(8) . .
C20 N3 C22 C23 175.4(9) . .
C19 N3 C22 C23 -9.5(15) . .
C21 C22 C23 C24 -3.1(13) . .
N3 C22 C23 C24 -177.3(9) . .
C22 C23 C24 C25 -1.3(14) . .
C23 C24 C25 C26 4.0(15) . .
C24 C25 C26 C21 -2.3(13) . .
C22 C21 C26 C25 -1.9(13) . .
N4 C21 C26 C25 177.6(9) . .
C33 C27 C28 C30 0.7(13) . .
C104 C27 C28 C30 177.5(8) . .
C33 C27 C28 C29 -176.5(8) . .
C104 C27 C28 C29 0.3(14) . .
Co4 O6 C29 O7 -13.9(14) 2_655 .
Co4 O6 C29 C28 172.2(6) 2_655 .
C30 C28 C29 O7 -124.5(10) . .
C27 C28 C29 O7 52.7(13) . .
C30 C28 C29 O6 49.6(13) . .
C27 C28 C29 O6 -133.2(10) . .
C27 C28 C30 C31 -1.8(14) . .
C29 C28 C30 C31 175.4(9) . .
C28 C30 C31 C32 2.7(15) . .
C30 C31 C32 C33 -2.4(15) . .
C31 C32 C33 C27 1.3(15) . .
C28 C27 C33 C32 -0.4(13) . .
C104 C27 C33 C32 -177.4(9) . .
Co2 O9 C34 O12 -15.0(14) . .
Co2 O9 C34 C35 163.5(6) . .
O12 C34 C35 C36 -124.2(10) . .
O9 C34 C35 C36 57.2(12) . .
O12 C34 C35 C41 62.7(12) . .
O9 C34 C35 C41 -115.8(9) . .
C41 C35 C36 C38 0.0(13) . .
C34 C35 C36 C38 -172.8(8) . .
C41 C35 C36 C37 -175.3(9) . .
C34 C35 C36 C37 12.0(14) . .
Co4 O10 C37 O11 5.9(10) 2_645 .
Co4 O10 C37 C36 -172.9(6) 2_645 .
C35 C36 C37 O11 26.6(14) . .
C38 C36 C37 O11 -148.5(10) . .
C35 C36 C37 O10 -154.7(9) . .
C38 C36 C37 O10 30.2(13) . .
C35 C36 C38 C39 -3.1(14) . .
C37 C36 C38 C39 172.2(9) . .
C36 C38 C39 C40 4.8(16) . .
C38 C39 C40 C41 -3.6(18) . .
C39 C40 C41 C35 0.7(17) . .
C36 C35 C41 C40 1.2(15) . .
C34 C35 C41 C40 174.5(9) . .
C44 N5 C42 N6 -2.0(11) . .
Co2 N5 C42 N6 178.4(6) . .
C43 N6 C42 N5 0.5(12) . .
C49 N6 C42 N5 174.9(9) . .
C42 N6 C43 C44 1.2(11) . .
C49 N6 C43 C44 -173.2(10) . .
C42 N6 C43 C48 -179.2(11) . .
C49 N6 C43 C48 6.3(18) . .
N6 C43 C44 C45 178.7(9) . .
C48 C43 C44 C45 -1.0(16) . .
N6 C43 C44 N5 -2.4(11) . .
C48 C43 C44 N5 178.0(9) . .
C42 N5 C44 C45 -178.5(10) . .
Co2 N5 C44 C45 1.1(15) . .
C42 N5 C44 C43 2.7(10) . .
Co2 N5 C44 C43 -177.8(6) . .
C43 C44 C45 C46 0.6(15) . .
N5 C44 C45 C46 -178.1(9) . .
C44 C45 C46 C47 0.3(16) . .
C45 C46 C47 C48 -1.0(18) . .
C46 C47 C48 C43 0.7(17) . .
N6 C43 C48 C47 -179.3(11) . .
C44 C43 C48 C47 0.2(16) . .
C42 N6 C49 C50 82.3(14) . .
C43 N6 C49 C50 -104.4(13) . .
N6 C49 C50 C51 51.0(17) . .
C49 C50 C51 C52 165.8(13) . .
C50 C51 C52 N7 164.4(13) . .
C53 N7 C52 C51 53.9(16) . .
C55 N7 C52 C51 -128.2(13) . .
C55 N7 C53 N8 1.9(11) . .
C52 N7 C53 N8 -179.8(9) . .
C54 N8 C53 N7 -0.2(11) . .
Co3 N8 C53 N7 -174.9(6) . .
C53 N8 C54 C55 -1.7(10) . .
Co3 N8 C54 C55 172.1(7) . .
C53 N8 C54 C59 -178.9(10) . .
Co3 N8 C54 C59 -5.1(16) . .
C59 C54 C55 C56 -2.1(16) . .
N8 C54 C55 C56 -179.6(9) . .
C59 C54 C55 N7 -179.6(8) . .
N8 C54 C55 N7 2.9(11) . .
C53 N7 C55 C54 -2.8(10) . .
C52 N7 C55 C54 178.9(9) . .
C53 N7 C55 C56 179.9(10) . .
C52 N7 C55 C56 1.6(17) . .
C54 C55 C56 C57 1.6(15) . .
N7 C55 C56 C57 178.4(10) . .
C55 C56 C57 C58 -0.4(16) . .
C56 C57 C58 C59 -0.1(17) . .
C55 C54 C59 C58 1.4(15) . .
N8 C54 C59 C58 178.4(9) . .
C57 C58 C59 C54 -0.4(15) . .
Co3 O14 C60 O17 -11.3(11) . .
Co3 O14 C60 C61 169.6(6) . .
O17 C60 C61 C62 67.6(12) . .
O14 C60 C61 C62 -113.3(10) . .
O17 C60 C61 C67 -109.8(10) . .
O14 C60 C61 C67 69.4(11) . .
C67 C61 C62 C64 2.6(13) . .
C60 C61 C62 C64 -174.7(9) . .
C67 C61 C62 C63 -174.8(8) . .
C60 C61 C62 C63 7.9(14) . .
Co3 O16 C63 O15 5.3(9) 2_655 .
Co3 O16 C63 C62 -178.2(8) 2_655 .
Co3 O15 C63 O16 -6.2(10) 2_655 .
Co3 O15 C63 C62 177.5(7) 2_655 .
C61 C62 C63 O16 24.5(13) . .
C64 C62 C63 O16 -153.0(9) . .
C61 C62 C63 O15 -159.0(9) . .
C64 C62 C63 O15 23.5(13) . .
C61 C62 C64 C65 -4.2(15) . .
C63 C62 C64 C65 173.4(9) . .
C62 C64 C65 C66 4.1(16) . .
C64 C65 C66 C67 -2.5(17) . .
C65 C66 C67 C61 1.1(17) . .
C62 C61 C67 C66 -1.2(14) . .
C60 C61 C67 C66 176.3(9) . .
C70 N9 C68 N10 0.9(11) . .
Co3 N9 C68 N10 171.0(6) . .
C69 N10 C68 N9 -0.3(11) . .
C75 N10 C68 N9 -168.4(8) . .
C68 N10 C69 C70 -0.4(10) . .
C75 N10 C69 C70 167.4(9) . .
C68 N10 C69 C74 179.5(11) . .
C75 N10 C69 C74 -12.7(17) . .
N10 C69 C70 C71 -175.7(8) . .
C74 C69 C70 C71 4.4(14) . .
N10 C69 C70 N9 1.0(10) . .
C74 C69 C70 N9 -179.0(8) . .
C68 N9 C70 C71 175.1(9) . .
Co3 N9 C70 C71 5.8(14) . .
C68 N9 C70 C69 -1.1(10) . .
Co3 N9 C70 C69 -170.4(6) . .
C69 C70 C71 C72 -2.3(14) . .
N9 C70 C71 C72 -178.1(9) . .
C70 C71 C72 C73 -1.4(16) . .
C71 C72 C73 C74 3.1(18) . .
C72 C73 C74 C69 -1.0(16) . .
N10 C69 C74 C73 177.4(11) . .
C70 C69 C74 C73 -2.7(14) . .
C68 N10 C75 C76 -107.4(12) . .
C69 N10 C75 C76 86.6(12) . .
N10 C75 C76 C77 165.1(8) . .
C75 C76 C77 C78 164.1(9) . .
C79 N11 C78 C77 -99.4(11) . .
C81 N11 C78 C77 82.9(12) . .
C76 C77 C78 N11 55.7(11) . .
C80 N12 C79 N11 3.4(11) . .
Co4 N12 C79 N11 178.8(6) . .
C81 N11 C79 N12 -2.5(11) . .
C78 N11 C79 N12 179.4(8) . .
C79 N12 C80 C85 177.1(11) . .
Co4 N12 C80 C85 2.4(17) . .
C79 N12 C80 C81 -3.0(11) . .
Co4 N12 C80 C81 -177.7(7) . .
C79 N11 C81 C82 -176.6(12) . .
C78 N11 C81 C82 1.4(18) . .
C79 N11 C81 C80 0.3(11) . .
C78 N11 C81 C80 178.4(8) . .
C85 C80 C81 N11 -178.4(10) . .
N12 C80 C81 N11 1.7(11) . .
C85 C80 C81 C82 -1.1(17) . .
N12 C80 C81 C82 179.0(10) . .
N11 C81 C82 C83 175.9(11) . .
C80 C81 C82 C83 -0.7(17) . .
C81 C82 C83 C84 0.2(19) . .
C82 C83 C84 C85 2(2) . .
C81 C80 C85 C84 3.3(18) . .
N12 C80 C85 C84 -176.8(11) . .
C83 C84 C85 C80 -3.6(19) . .
C88 N13 C86 N14 1.0(11) . .
Co1 N13 C86 N14 174.7(6) . .
C87 N14 C86 N13 -1.0(11) . .
C93 N14 C86 N13 -170.7(9) . .
C86 N14 C87 C88 0.5(10) . .
C93 N14 C87 C88 169.9(8) . .
C86 N14 C87 C92 178.7(10) . .
C93 N14 C87 C92 -11.9(16) . .
N14 C87 C88 C89 176.2(7) . .
C92 C87 C88 C89 -2.3(13) . .
N14 C87 C88 N13 0.1(9) . .
C92 C87 C88 N13 -178.3(8) . .
C86 N13 C88 C89 -176.1(9) . .
Co1 N13 C88 C89 12.0(15) . .
C86 N13 C88 C87 -0.7(9) . .
Co1 N13 C88 C87 -172.6(7) . .
C87 C88 C89 C90 0.1(13) . .
N13 C88 C89 C90 175.0(8) . .
C88 C89 C90 C91 -0.3(13) . .
C89 C90 C91 C92 2.9(15) . .
C90 C91 C92 C87 -4.9(15) . .
N14 C87 C92 C91 -173.5(9) . .
C88 C87 C92 C91 4.5(14) . .
C86 N14 C93 C94 48.0(13) . .
C87 N14 C93 C94 -119.5(10) . .
N14 C93 C94 C95 55.7(11) . .
C93 C94 C95 C96 -172.7(9) . .
C97 N15 C96 C95 36.2(14) . .
C99 N15 C96 C95 -150.0(10) . .
C94 C95 C96 N15 178.6(8) . .
C98 N16 C97 N15 -1.0(11) . .
Co4 N16 C97 N15 -170.8(6) 1_454 .
C99 N15 C97 N16 0.5(12) . .
C96 N15 C97 N16 175.3(9) . .
C97 N16 C98 C99 1.2(11) . .
Co4 N16 C98 C99 170.0(7) 1_454 .
C97 N16 C98 C103 179.6(10) . .
Co4 N16 C98 C103 -11.6(15) 1_454 .
C97 N15 C99 C100 -178.9(12) . .
C96 N15 C99 C100 6.3(19) . .
C97 N15 C99 C98 0.3(11) . .
C96 N15 C99 C98 -174.5(9) . .
N16 C98 C99 C100 178.4(10) . .
C103 C98 C99 C100 -0.2(17) . .
N16 C98 C99 N15 -0.9(11) . .
C103 C98 C99 N15 -179.4(9) . .
N15 C99 C100 C101 -179.7(11) . .
C98 C99 C100 C101 1.2(17) . .
C99 C100 C101 C102 -1.2(19) . .
C100 C101 C102 C103 0(2) . .
C101 C102 C103 C98 1.1(17) . .
N16 C98 C103 C102 -179.3(10) . .
C99 C98 C103 C102 -1.1(16) . .
Co2 O4 C104 O8 -16.9(9) . .
Co2 O4 C104 C27 163.7(7) . .
Co2 O8 C104 O4 15.8(8) . .
Co2 O8 C104 C27 -164.8(7) . .
C33 C27 C104 O4 35.8(12) . .
C28 C27 C104 O4 -140.9(9) . .
C33 C27 C104 O8 -143.5(9) . .
C28 C27 C104 O8 39.7(13) . .
